data_4024052
loop_
_publ_author_name
'Renmao Liu'
'Steven R. Herron'
'Steven A. Fleming'

_publ_section_title
;
 Copper-Catalyzed Tethered Aziridination of Unsaturated
 N-Tosyloxy Carbamates
;
_journal_name_full 'Journal of Organic Chemistry'
_journal_page_first 5587
_journal_page_last 5591
_journal_paper_doi 10.1021/jo0705014
_journal_volume 72
_journal_year 2007
_chemical_formula_sum 'C14 H20 N2 O2'
_chemical_formula_weight 247.31
_chemical_melting_point 157.5(5)
_chemical_name_common 'amine addition'
_chemical_name_systematic
; 
 4-(2-(benzyl(methyl)amino)propan-2-yl)oxazolidin-2-one 
;
_space_group_IT_number 14
_symmetry_cell_setting monoclinic
_symmetry_space_group_name_Hall '-P 2yn'
_symmetry_space_group_name_H-M 'P 1 21/n 1'
_atom_sites_solution_hydrogens geom
_atom_sites_solution_primary direct
_atom_sites_solution_secondary difmap
_audit_creation_method SHELXL-97
_cell_angle_alpha 90.00
_cell_angle_beta 92.844(2)
_cell_angle_gamma 90.00
_cell_formula_units_Z 4
_cell_length_a 6.8765(13)
_cell_length_b 7.0185(13)
_cell_length_c 28.580(5)
_cell_measurement_temperature 273(2)
_cell_volume 1377.6(4)
_computing_cell_refinement 'Bruker SMART'
_computing_data_collection 'Bruker SMART'
_computing_data_reduction 'Bruker SAINT'
_computing_molecular_graphics 'Bruker SHELXTL'
_computing_publication_material 'Bruker SHELXTL'
_computing_structure_refinement 'SHELXL-97 (Sheldrick, 1997)'
_computing_structure_solution 'SHELXS-97 (Sheldrick, 1990)'
_diffrn_ambient_temperature 273(2)
_diffrn_measured_fraction_theta_full 0.942
_diffrn_measured_fraction_theta_max 0.942
_diffrn_measurement_device_type 'Bruker Nonius Apex II CCD area detector'
_diffrn_measurement_method 'phi and omega scans'
_diffrn_radiation_monochromator 'Montel 200 mirrors'
_diffrn_radiation_source 'Bruker Nonius FR591 rotating anode'
_diffrn_radiation_type MoK\a
_diffrn_radiation_wavelength 0.71073
_diffrn_reflns_av_R_equivalents 0.0698
_diffrn_reflns_av_sigmaI/netI 0.0474
_diffrn_reflns_limit_h_max 9
_diffrn_reflns_limit_h_min -6
_diffrn_reflns_limit_k_max 9
_diffrn_reflns_limit_k_min -9
_diffrn_reflns_limit_l_max 36
_diffrn_reflns_limit_l_min -38
_diffrn_reflns_number 16762
_diffrn_reflns_theta_full 28.49
_diffrn_reflns_theta_max 28.49
_diffrn_reflns_theta_min 1.43
_exptl_absorpt_coefficient_mu 0.080
_exptl_absorpt_correction_type multi-scan
_exptl_absorpt_process_details 'SADABS; Sheldrick, 2003'
_exptl_crystal_colour colorless
_exptl_crystal_density_diffrn 1.192
_exptl_crystal_density_method 'not measured'
_exptl_crystal_description Plate
_exptl_crystal_F_000 532
_exptl_crystal_size_max 0.5
_exptl_crystal_size_mid 0.4
_exptl_crystal_size_min 0.1
_refine_diff_density_max 0.426
_refine_diff_density_min -0.300
_refine_diff_density_rms 0.127
_refine_ls_extinction_coef 0.045(7)
_refine_ls_extinction_expression Fc^*^=kFc[1+0.001xFc^2^\l^3^/sin(2\q)]^-1/4^
_refine_ls_extinction_method SHELXL
_refine_ls_goodness_of_fit_ref 1.056
_refine_ls_hydrogen_treatment constr
_refine_ls_matrix_type full
_refine_ls_number_parameters 167
_refine_ls_number_reflns 3289
_refine_ls_number_restraints 0
_refine_ls_restrained_S_all 1.056
_refine_ls_R_factor_all 0.1055
_refine_ls_R_factor_gt 0.0747
_refine_ls_shift/su_max 0.000
_refine_ls_shift/su_mean 0.000
_refine_ls_structure_factor_coef Fsqd
_refine_ls_weighting_details 'calc w=1/[\s^2^(Fo^2^)+(0.1052P)^2^+0.4892P] where P=(Fo^2^+2Fc^2^)/3'
_refine_ls_weighting_scheme calc
_refine_ls_wR_factor_gt 0.1963
_refine_ls_wR_factor_ref 0.2261
_reflns_number_gt 2308
_reflns_number_total 3289
_reflns_threshold_expression >2sigma(I)
_cod_data_source_file jo0705014si20070312_121752.cif
_cod_data_source_block compound
_cod_depositor_comments
;
The following automatic conversions were performed:
'_symmetry_cell_setting' value 'Monoclinic' changed to 'monoclinic'
according to '/home/saulius/struct/CIF-dictionaries/cif_core.dic'
dictionary named 'cif_core.dic' version 2.4.1 from 2010-06-29.

Automatic conversion script
Id: cif_fix_enum 1527 2010-12-29 10:47:43Z saulius 

The following automatic conversions were performed:

'_chemical_melting_point' value '157-158' was changed to '157.5(5)' -
the average value was taken and precision was estimated.

Automatic conversion script
Id: cif_fix_values 1646 2011-03-28 12:23:43Z adriana 
;
_cod_original_sg_symbol_H-M 'P 21/n'
_cod_database_code 4024052

loop_
_symmetry_equiv_pos_as_xyz
'x, y, z'
'-x+1/2, y+1/2, -z+1/2'
'-x, -y, -z'
'x-1/2, -y-1/2, z-1/2'

loop_
_atom_site_label
_atom_site_type_symbol
_atom_site_fract_x
_atom_site_fract_y
_atom_site_fract_z
_atom_site_U_iso_or_equiv
_atom_site_adp_type
_atom_site_occupancy
_atom_site_symmetry_multiplicity
_atom_site_calc_flag
_atom_site_refinement_flags
_atom_site_disorder_assembly
_atom_site_disorder_group
C1 C 0.4518(3) 0.7271(3) 0.17083(8) 0.0530(6) Uani 1 1 d . . .
C6 C 0.4444(5) 0.6487(4) 0.21486(8) 0.0722(7) Uani 1 1 d . . .
H6 H 0.3341 0.6654 0.2320 0.087 Uiso 1 1 calc R . .
C2 C 0.6152(4) 0.6998(3) 0.14652(10) 0.0698(7) Uani 1 1 d . . .
H2 H 0.6208 0.7506 0.1166 0.084 Uiso 1 1 calc R . .
C5 C 0.6035(6) 0.5428(4) 0.23414(9) 0.0856(10) Uani 1 1 d . . .
H5 H 0.5985 0.4873 0.2636 0.103 Uiso 1 1 calc R . .
C3 C 0.7702(5) 0.6000(4) 0.16503(12) 0.0857(9) Uani 1 1 d . . .
H3 H 0.8807 0.5834 0.1480 0.103 Uiso 1 1 calc R . .
C4 C 0.7617(5) 0.5242(4) 0.20906(13) 0.0868(10) Uani 1 1 d . . .
H4 H 0.8687 0.4579 0.2219 0.104 Uiso 1 1 calc R . .
C7 C 0.2814(4) 0.8390(4) 0.14962(10) 0.0672(7) Uani 1 1 d . . .
H7A H 0.2149 0.7632 0.1254 0.081 Uiso 1 1 calc R . .
H7B H 0.1899 0.8646 0.1736 0.081 Uiso 1 1 calc R . .
N1 N 0.3431(2) 1.0184(2) 0.12961(5) 0.0442(4) Uani 1 1 d . . .
C8 C 0.4247(5) 1.1411(4) 0.16662(9) 0.0779(9) Uani 1 1 d . . .
H8A H 0.3229 1.1822 0.1861 0.117 Uiso 1 1 calc R . .
H8B H 0.4841 1.2502 0.1530 0.117 Uiso 1 1 calc R . .
H8C H 0.5210 1.0719 0.1852 0.117 Uiso 1 1 calc R . .
C9 C 0.1972(3) 1.1092(3) 0.09721(7) 0.0495(5) Uani 1 1 d . . .
C10 C 0.1351(6) 0.9676(5) 0.05894(11) 0.1036(12) Uani 1 1 d . . .
H10A H 0.2484 0.9190 0.0446 0.155 Uiso 1 1 calc R . .
H10B H 0.0525 1.0304 0.0357 0.155 Uiso 1 1 calc R . .
H10C H 0.0654 0.8643 0.0724 0.155 Uiso 1 1 calc R . .
C11 C 0.0188(4) 1.1788(6) 0.12219(13) 0.1180(16) Uani 1 1 d . . .
H11A H -0.0316 1.0767 0.1403 0.177 Uiso 1 1 calc R . .
H11B H -0.0793 1.2204 0.0994 0.177 Uiso 1 1 calc R . .
H11C H 0.0555 1.2831 0.1425 0.177 Uiso 1 1 calc R . .
C12 C 0.2962(3) 1.2791(3) 0.07472(8) 0.0576(6) Uani 1 1 d . . .
H12 H 0.3327 1.3727 0.0990 0.069 Uiso 1 1 calc R . .
N3 N 0.1774(3) 1.3721(3) 0.03784(7) 0.0649(6) Uani 1 1 d . . .
H3A H 0.0685 1.4270 0.0427 0.078 Uiso 1 1 calc R . .
C14 C 0.4741(4) 1.2294(5) 0.04794(11) 0.0918(11) Uani 1 1 d . . .
H14A H 0.5852 1.3047 0.0591 0.110 Uiso 1 1 calc R . .
H14B H 0.5061 1.0955 0.0517 0.110 Uiso 1 1 calc R . .
C15 C 0.2518(3) 1.3645(3) -0.00379(8) 0.0596(6) Uani 1 1 d . . .
O1 O 0.4233(3) 1.2723(3) -0.00068(7) 0.0883(7) Uani 1 1 d . . .
O2 O 0.1837(3) 1.4248(3) -0.04086(6) 0.0727(6) Uani 1 1 d . . .

loop_
_atom_site_aniso_label
_atom_site_aniso_U_11
_atom_site_aniso_U_22
_atom_site_aniso_U_33
_atom_site_aniso_U_23
_atom_site_aniso_U_13
_atom_site_aniso_U_12
C1 0.0678(13) 0.0373(10) 0.0530(12) 0.0055(9) -0.0067(10) -0.0040(9)
C6 0.105(2) 0.0578(14) 0.0546(14) 0.0004(11) 0.0088(14) -0.0014(14)
C2 0.0846(17) 0.0525(13) 0.0726(16) 0.0154(12) 0.0070(14) 0.0014(12)
C5 0.151(3) 0.0545(14) 0.0478(13) 0.0082(11) -0.0277(17) -0.0004(18)
C3 0.0789(18) 0.0603(15) 0.117(3) 0.0115(16) -0.0013(17) 0.0071(14)
C4 0.107(2) 0.0504(14) 0.099(2) 0.0023(15) -0.040(2) 0.0110(15)
C7 0.0638(14) 0.0621(14) 0.0756(16) 0.0214(12) 0.0023(12) -0.0062(12)
N1 0.0523(9) 0.0387(8) 0.0404(9) 0.0036(6) -0.0090(7) -0.0003(7)
C8 0.118(2) 0.0540(13) 0.0578(14) -0.0045(11) -0.0339(15) 0.0045(14)
C9 0.0441(10) 0.0577(12) 0.0461(11) 0.0103(9) -0.0049(8) 0.0027(9)
C10 0.136(3) 0.092(2) 0.0766(19) 0.0170(16) -0.0585(19) -0.041(2)
C11 0.082(2) 0.168(4) 0.107(2) 0.068(3) 0.0356(19) 0.061(2)
C12 0.0621(13) 0.0482(11) 0.0611(13) 0.0156(10) -0.0124(11) 0.0057(10)
N3 0.0625(11) 0.0771(13) 0.0556(11) 0.0252(10) 0.0059(9) 0.0250(10)
C14 0.0551(14) 0.113(2) 0.107(2) 0.069(2) 0.0094(15) 0.0142(15)
C15 0.0557(12) 0.0582(13) 0.0654(14) 0.0215(11) 0.0088(11) 0.0125(10)
O1 0.0699(11) 0.1064(15) 0.0913(14) 0.0501(12) 0.0298(10) 0.0350(11)
O2 0.0794(12) 0.0843(12) 0.0551(10) 0.0241(9) 0.0101(8) 0.0196(10)

loop_
_atom_type_symbol
_atom_type_description
_atom_type_scat_dispersion_real
_atom_type_scat_dispersion_imag
_atom_type_scat_source
C C 0.0033 0.0016 'International Tables Vol C Tables 4.2.6.8 and 6.1.1.4'
H H 0.0000 0.0000 'International Tables Vol C Tables 4.2.6.8 and 6.1.1.4'
N N 0.0061 0.0033 'International Tables Vol C Tables 4.2.6.8 and 6.1.1.4'
O O 0.0106 0.0060 'International Tables Vol C Tables 4.2.6.8 and 6.1.1.4'

loop_
_geom_angle_atom_site_label_1
_geom_angle_atom_site_label_2
_geom_angle_atom_site_label_3
_geom_angle
_geom_angle_site_symmetry_1
_geom_angle_site_symmetry_3
_geom_angle_publ_flag
C2 C1 C6 118.6(2) . . ?
C2 C1 C7 120.7(2) . . ?
C6 C1 C7 120.7(2) . . ?
C1 C6 C5 120.3(3) . . ?
C3 C2 C1 121.6(3) . . ?
C4 C5 C6 118.5(3) . . ?
C2 C3 C4 119.3(3) . . ?
C5 C4 C3 121.8(3) . . ?
N1 C7 C1 111.80(19) . . ?
C7 N1 C8 109.65(18) . . ?
C7 N1 C9 114.69(16) . . ?
C8 N1 C9 115.23(17) . . ?
N1 C9 C10 109.1(2) . . ?
N1 C9 C11 112.40(19) . . ?
C10 C9 C11 109.9(3) . . ?
N1 C9 C12 107.28(16) . . ?
C10 C9 C12 108.7(2) . . ?
C11 C9 C12 109.3(2) . . ?
N3 C12 C14 100.10(19) . . ?
N3 C12 C9 114.07(18) . . ?
C14 C12 C9 114.8(2) . . ?
C15 N3 C12 113.95(19) . . ?
O1 C14 C12 105.94(19) . . ?
O2 C15 N3 128.5(2) . . ?
O2 C15 O1 121.7(2) . . ?
N3 C15 O1 109.77(19) . . ?
C15 O1 C14 109.4(2) . . ?

loop_
_geom_bond_atom_site_label_1
_geom_bond_atom_site_label_2
_geom_bond_distance
_geom_bond_site_symmetry_2
_geom_bond_publ_flag
C1 C2 1.364(4) . ?
C1 C6 1.377(3) . ?
C1 C7 1.513(3) . ?
C6 C5 1.411(4) . ?
C2 C3 1.361(4) . ?
C5 C4 1.339(5) . ?
C3 C4 1.370(4) . ?
C7 N1 1.455(3) . ?
N1 C8 1.455(3) . ?
N1 C9 1.476(2) . ?
C9 C10 1.523(4) . ?
C9 C11 1.530(4) . ?
C9 C12 1.531(3) . ?
C12 N3 1.456(3) . ?
C12 C14 1.515(4) . ?
N3 C15 1.319(3) . ?
C14 O1 1.447(3) . ?
C15 O2 1.213(3) . ?
C15 O1 1.344(3) . ?
